data_7204196
loop_
_publ_author_name
'Karlsen, Hege'
'Kolsaker, Per'
'R\/omming, Christian'
'Uggerud, Einar'

_publ_section_title
;
 The analogy between C&#xE001;O and C(CN)2. Part 2.1 Structural
 properties of N,N-dialkylaminobenzamides and the analogously
 substituted 2-(phenylmethylene)propanedinitriles
;
_journal_issue 3
_journal_name_full 'Journal of the Chemical Society, Perkin Transactions 2'
_journal_page_first 404
_journal_paper_doi 10.1039/b105532c
_journal_year 2002
_chemical_formula_sum 'C14 H13 N3'
_chemical_formula_weight 223.27
_chemical_name_systematic
; 
2-(phenylpyrrolidin-1-yl-methylene)propanedinitrile
;
_space_group_IT_number 14
_symmetry_space_group_name_Hall '-P 2ybc'
_symmetry_space_group_name_H-M 'P 1 21/c 1'
_atom_sites_solution_hydrogens geom
_atom_sites_solution_primary direct
_atom_sites_solution_secondary difmap
_audit_creation_method SHELXL-97
_cell_angle_alpha 90.00
_cell_angle_beta 109.561(4)
_cell_angle_gamma 90.00
_cell_formula_units_Z 4
_cell_length_a 8.4580(7)
_cell_length_b 14.1989(12)
_cell_length_c 10.5332(9)
_cell_measurement_temperature 150(2)
_cell_volume 1191.97(18)
_computing_structure_refinement 'SHELXL-97 (Sheldrick, 1997)'
_computing_structure_solution 'SHELXS-97 (Sheldrick, 1990)'
_diffrn_ambient_temperature 150(2)
_diffrn_measured_fraction_theta_full 0.951
_diffrn_measured_fraction_theta_max 0.951
_diffrn_radiation_monochromator graphite
_diffrn_radiation_source 'fine-focus sealed tube'
_diffrn_radiation_type MoK\a
_diffrn_radiation_wavelength 0.71073
_diffrn_reflns_av_R_equivalents 0.0246
_diffrn_reflns_av_sigmaI/netI 0.0178
_diffrn_reflns_limit_h_max 14
_diffrn_reflns_limit_h_min -15
_diffrn_reflns_limit_k_max 24
_diffrn_reflns_limit_k_min -25
_diffrn_reflns_limit_l_max 19
_diffrn_reflns_limit_l_min -18
_diffrn_reflns_number 27729
_diffrn_reflns_theta_full 40.21
_diffrn_reflns_theta_max 40.21
_diffrn_reflns_theta_min 2.50
_exptl_absorpt_coefficient_mu 0.076
_exptl_crystal_density_diffrn 1.244
_exptl_crystal_density_method 'not measured'
_exptl_crystal_F_000 472
_exptl_crystal_size_max 0.8
_exptl_crystal_size_mid 0.5
_exptl_crystal_size_min 0.5
_refine_diff_density_max 0.446
_refine_diff_density_min -0.263
_refine_diff_density_rms 0.060
_refine_ls_extinction_method none
_refine_ls_goodness_of_fit_ref 1.060
_refine_ls_hydrogen_treatment mixed
_refine_ls_matrix_type full
_refine_ls_number_parameters 235
_refine_ls_number_reflns 7112
_refine_ls_number_restraints 0
_refine_ls_restrained_S_all 1.060
_refine_ls_R_factor_all 0.0729
_refine_ls_R_factor_gt 0.0540
_refine_ls_shift/su_max 0.024
_refine_ls_shift/su_mean 0.002
_refine_ls_structure_factor_coef Fsqd
_refine_ls_weighting_details 'calc w=1/[\s^2^(Fo^2^)+(0.0887P)^2^+0.1479P] where P=(Fo^2^+2Fc^2^)/3'
_refine_ls_weighting_scheme calc
_refine_ls_wR_factor_gt 0.1470
_refine_ls_wR_factor_ref 0.1660
_reflns_number_gt 5450
_reflns_number_total 7112
_reflns_threshold_expression >2sigma(I)
_cod_data_source_file b105532c.txt
_cod_data_source_block 4c
_cod_original_cell_volume 1191.97(17)
_cod_original_sg_symbol_H-M P2(1)/c
_cod_database_code 7204196

loop_
_symmetry_equiv_pos_as_xyz
'x, y, z'
'-x, y+1/2, -z+1/2'
'-x, -y, -z'
'x, -y-1/2, z-1/2'

loop_
_atom_site_label
_atom_site_type_symbol
_atom_site_fract_x
_atom_site_fract_y
_atom_site_fract_z
_atom_site_U_iso_or_equiv
_atom_site_adp_type
_atom_site_occupancy
_atom_site_symmetry_multiplicity
_atom_site_calc_flag
_atom_site_refinement_flags
_atom_site_disorder_assembly
_atom_site_disorder_group
N1 N -0.06452(10) 0.29124(6) 0.58354(8) 0.03643(16) Uani 1 1 d . . .
N2 N -0.28828(9) 0.04175(6) 0.36911(10) 0.03926(17) Uani 1 1 d . . .
C1 C -0.03176(8) 0.15290(4) 0.43477(6) 0.02141(11) Uani 1 1 d . A .
C2 C -0.04703(9) 0.22996(5) 0.51668(7) 0.02529(12) Uani 1 1 d . . .
C3 C -0.17189(8) 0.09074(5) 0.39579(8) 0.02644(13) Uani 1 1 d . . .
C4 C 0.11560(7) 0.14315(4) 0.40266(6) 0.02046(10) Uani 1 1 d . . .
C5 C 0.25013(8) 0.21561(4) 0.45588(7) 0.02248(11) Uani 1 1 d . A .
C6 C 0.24686(10) 0.29731(5) 0.38152(8) 0.02937(14) Uani 1 1 d . . .
H6 H 0.1534(18) 0.3078(10) 0.2953(14) 0.041(3) Uiso 1 1 d . . .
C7 C 0.37619(12) 0.36308(6) 0.42709(10) 0.03549(17) Uani 1 1 d . A .
H7 H 0.3772(18) 0.4212(10) 0.3733(14) 0.043(3) Uiso 1 1 d . . .
C8 C 0.50781(11) 0.34716(6) 0.54592(11) 0.03696(18) Uani 1 1 d . . .
H8 H 0.5990(19) 0.3920(11) 0.5778(15) 0.047(4) Uiso 1 1 d . . .
C9 C 0.50991(11) 0.26620(7) 0.62069(11) 0.03981(19) Uani 1 1 d . A .
H9 H 0.605(2) 0.2534(11) 0.7056(17) 0.058(4) Uiso 1 1 d . . .
C10 C 0.38135(10) 0.19996(6) 0.57602(9) 0.03327(16) Uani 1 1 d . . .
H10 H 0.3843(17) 0.1442(10) 0.6327(15) 0.043(3) Uiso 1 1 d . . .
N3A N 0.1478(4) 0.0766(2) 0.3292(3) 0.0265(6) Uani 0.75 1 d P A 1
C11A C 0.0385(2) -0.00520(12) 0.26881(18) 0.0286(3) Uani 0.75 1 d P A 1
H11A H -0.0586 0.0147 0.1905 0.034 Uiso 0.75 1 calc PR A 1
H11B H -0.0033 -0.0357 0.3359 0.034 Uiso 0.75 1 calc PR A 1
C12A C 0.1526(2) -0.07180(10) 0.22509(19) 0.0499(4) Uani 0.75 1 d P A 1
H12A H 0.2135 -0.1149 0.2992 0.060 Uiso 0.75 1 calc PR A 1
H12B H 0.0874 -0.1096 0.1458 0.060 Uiso 0.75 1 calc PR A 1
C13A C 0.2731(5) -0.0057(2) 0.1900(3) 0.0427(6) Uani 0.75 1 d P A 1
H13A H 0.3791 -0.0382 0.1963 0.051 Uiso 0.75 1 calc PR A 1
H13B H 0.2223 0.0204 0.0981 0.051 Uiso 0.75 1 calc PR A 1
C14A C 0.3025(8) 0.0704(4) 0.2955(6) 0.0390(10) Uani 0.75 1 d P A 1
H14A H 0.321(3) 0.1293(15) 0.254(2) 0.044(5) Uiso 0.75 1 d P B 1
H14B H 0.403(3) 0.0608(17) 0.381(2) 0.049(6) Uiso 0.75 1 d P C 1
N3B N 0.1457(10) 0.0722(6) 0.3275(7) 0.0195(15) Uani 0.25 1 d P A 2
C11B C 0.0130(7) 0.0141(4) 0.2372(5) 0.0260(7) Uani 0.25 1 d P A 2
H11C H -0.0885 0.0518 0.1909 0.031 Uiso 0.25 1 calc PR A 2
H11D H -0.0176 -0.0386 0.2861 0.031 Uiso 0.25 1 calc PR A 2
C12B C 0.0963(5) -0.0211(3) 0.1393(4) 0.0399(8) Uani 0.25 1 d P A 2
H12C H 0.0559 -0.0848 0.1056 0.048 Uiso 0.25 1 calc PR A 2
H12D H 0.0753 0.0223 0.0617 0.048 Uiso 0.25 1 calc PR A 2
C13B C 0.2789(12) -0.0226(7) 0.2235(9) 0.0416(15) Uani 0.25 1 d P A 2
H13C H 0.3036 -0.0794 0.2813 0.050 Uiso 0.25 1 calc PR A 2
H13D H 0.3485 -0.0249 0.1644 0.050 Uiso 0.25 1 calc PR A 2
C14B C 0.320(2) 0.0639(14) 0.3092(15) 0.032(2) Uani 0.25 1 d P A 2
H14C H 0.376(6) 0.124(4) 0.315(5) 0.023(10) Uiso 0.25 1 d P D 2
H14D H 0.381(6) 0.021(3) 0.391(5) 0.021(10) Uiso 0.25 1 d P E 2

loop_
_atom_site_aniso_label
_atom_site_aniso_U_11
_atom_site_aniso_U_22
_atom_site_aniso_U_33
_atom_site_aniso_U_23
_atom_site_aniso_U_13
_atom_site_aniso_U_12
N1 0.0355(3) 0.0382(4) 0.0384(3) -0.0074(3) 0.0161(3) 0.0013(3)
N2 0.0247(3) 0.0368(3) 0.0581(5) -0.0048(3) 0.0162(3) -0.0075(2)
C1 0.0180(2) 0.0222(2) 0.0246(2) 0.00108(18) 0.00786(18) -0.00131(17)
C2 0.0224(3) 0.0278(3) 0.0264(3) 0.0011(2) 0.0093(2) 0.0008(2)
C3 0.0199(2) 0.0264(3) 0.0334(3) 0.0021(2) 0.0093(2) -0.00067(19)
C4 0.0181(2) 0.0200(2) 0.0232(2) 0.00123(17) 0.00691(18) -0.00070(16)
C5 0.0186(2) 0.0212(2) 0.0285(3) -0.00194(19) 0.0089(2) -0.00183(17)
C6 0.0301(3) 0.0238(3) 0.0336(3) 0.0005(2) 0.0098(3) -0.0056(2)
C7 0.0382(4) 0.0265(3) 0.0448(4) -0.0033(3) 0.0178(3) -0.0109(3)
C8 0.0279(3) 0.0316(3) 0.0518(5) -0.0124(3) 0.0139(3) -0.0099(3)
C9 0.0269(3) 0.0344(4) 0.0479(5) -0.0067(3) -0.0010(3) -0.0046(3)
C10 0.0277(3) 0.0283(3) 0.0364(4) 0.0006(3) 0.0010(3) -0.0037(2)
N3A 0.0202(9) 0.0254(10) 0.0341(11) -0.0037(7) 0.0092(7) -0.0066(7)
C11A 0.0303(7) 0.0266(7) 0.0313(8) -0.0063(4) 0.0136(6) -0.0078(5)
C12A 0.0625(9) 0.0321(5) 0.0734(10) -0.0212(6) 0.0470(8) -0.0131(5)
C13A 0.0475(11) 0.0427(12) 0.0510(13) -0.0156(8) 0.0337(11) -0.0105(9)
C14A 0.0249(13) 0.0363(11) 0.063(3) -0.0187(15) 0.0241(16) -0.0060(11)
N3B 0.028(3) 0.0166(19) 0.021(2) -0.0039(14) 0.018(2) 0.0055(17)
C11B 0.0250(16) 0.0256(19) 0.0262(19) -0.0063(12) 0.0070(14) -0.0035(12)
C12B 0.0346(15) 0.0459(19) 0.0400(16) -0.0206(15) 0.0134(13) -0.0030(13)
C13B 0.032(2) 0.038(3) 0.058(5) -0.017(3) 0.020(3) 0.006(2)
C14B 0.023(3) 0.045(4) 0.0309(19) -0.0066(19) 0.0113(18) 0.003(2)

loop_
_atom_type_symbol
_atom_type_description
_atom_type_scat_dispersion_real
_atom_type_scat_dispersion_imag
_atom_type_scat_source
C C 0.0033 0.0016 'International Tables Vol C Tables 4.2.6.8 and 6.1.1.4'
H H 0.0000 0.0000 'International Tables Vol C Tables 4.2.6.8 and 6.1.1.4'
N N 0.0061 0.0033 'International Tables Vol C Tables 4.2.6.8 and 6.1.1.4'

loop_
_geom_angle_atom_site_label_1
_geom_angle_atom_site_label_2
_geom_angle_atom_site_label_3
_geom_angle
_geom_angle_site_symmetry_1
_geom_angle_site_symmetry_3
_geom_angle_publ_flag
C4 C1 C3 126.17(6) . . ?
C4 C1 C2 119.29(6) . . ?
C3 C1 C2 114.52(6) . . ?
N1 C2 C1 177.62(8) . . ?
N2 C3 C1 176.71(9) . . ?
N3A C4 N3B 1.8(5) . . ?
N3A C4 C1 126.34(14) . . ?
N3B C4 C1 124.7(3) . . ?
N3A C4 C5 115.82(13) . . ?
N3B C4 C5 117.5(3) . . ?
C1 C4 C5 117.84(5) . . ?
C10 C5 C6 120.17(6) . . ?
C10 C5 C4 120.33(6) . . ?
C6 C5 C4 119.45(6) . . ?
C5 C6 C7 119.84(7) . . ?
C5 C6 H6 119.8(8) . . ?
C7 C6 H6 120.3(8) . . ?
C8 C7 C6 120.07(8) . . ?
C8 C7 H7 119.2(8) . . ?
C6 C7 H7 120.7(8) . . ?
C7 C8 C9 120.01(7) . . ?
C7 C8 H8 120.7(9) . . ?
C9 C8 H8 119.3(9) . . ?
C8 C9 C10 120.39(8) . . ?
C8 C9 H9 120.8(9) . . ?
C10 C9 H9 118.8(9) . . ?
C5 C10 C9 119.51(8) . . ?
C5 C10 H10 121.9(8) . . ?
C9 C10 H10 118.6(8) . . ?
C4 N3A C14A 124.5(3) . . ?
C4 N3A C11A 126.4(2) . . ?
C14A N3A C11A 109.0(3) . . ?
N3A C11A C12A 104.30(17) . . ?
N3A C11A H11A 110.9 . . ?
C12A C11A H11A 110.9 . . ?
N3A C11A H11B 110.9 . . ?
C12A C11A H11B 110.9 . . ?
H11A C11A H11B 108.9 . . ?
C13A C12A C11A 103.53(17) . . ?
C13A C12A H12A 111.1 . . ?
C11A C12A H12A 111.1 . . ?
C13A C12A H12B 111.1 . . ?
C11A C12A H12B 111.1 . . ?
H12A C12A H12B 109.0 . . ?
C14A C13A C12A 102.8(3) . . ?
C14A C13A H13A 111.2 . . ?
C12A C13A H13A 111.2 . . ?
C14A C13A H13B 111.2 . . ?
C12A C13A H13B 111.2 . . ?
H13A C13A H13B 109.1 . . ?
N3A C14A C13A 106.3(4) . . ?
N3A C14A H14A 110.2(13) . . ?
C13A C14A H14A 106.9(13) . . ?
N3A C14A H14B 110.0(14) . . ?
C13A C14A H14B 115.9(15) . . ?
H14A C14A H14B 107.5(18) . . ?
N3A C14A H14C 118(3) . . ?
C13A C14A H14C 131(3) . . ?
H14A C14A H14C 40(3) . . ?
H14B C14A H14C 69(3) . . ?
N3A C14A H14D 97(2) . . ?
C13A C14A H14D 96(2) . . ?
H14A C14A H14D 137(3) . . ?
H14B C14A H14D 30(2) . . ?
H14C C14A H14D 98(4) . . ?
C4 N3B C11B 123.1(6) . . ?
C4 N3B C14B 120.0(9) . . ?
C11B N3B C14B 115.5(8) . . ?
N3B C11B C12B 101.4(4) . . ?
N3B C11B H11C 111.5 . . ?
C12B C11B H11C 111.5 . . ?
N3B C11B H11D 111.5 . . ?
C12B C11B H11D 111.5 . . ?
H11C C11B H11D 109.3 . . ?
C13B C12B C11B 102.9(4) . . ?
C13B C12B H12C 111.2 . . ?
C11B C12B H12C 111.2 . . ?
C13B C12B H12D 111.2 . . ?
C11B C12B H12D 111.2 . . ?
H12C C12B H12D 109.1 . . ?
C14B C13B C12B 109.2(9) . . ?
C14B C13B H13C 109.8 . . ?
C12B C13B H13C 109.8 . . ?
C14B C13B H13D 109.8 . . ?
C12B C13B H13D 109.8 . . ?
H13C C13B H13D 108.3 . . ?
C13B C14B N3B 95.7(11) . . ?
C13B C14B H14A 114.5(17) . . ?
N3B C14B H14A 100.3(18) . . ?
C13B C14B H14B 117(2) . . ?
N3B C14B H14B 116(2) . . ?
H14A C14B H14B 112(3) . . ?
C13B C14B H14C 140(3) . . ?
N3B C14B H14C 113(3) . . ?
H14A C14B H14C 36(3) . . ?
H14B C14B H14C 76(3) . . ?
C13B C14B H14D 88(3) . . ?
N3B C14B H14D 100(3) . . ?
H14A C14B H14D 148(3) . . ?
H14B C14B H14D 36(3) . . ?
H14C C14B H14D 112(4) . . ?

loop_
_geom_bond_atom_site_label_1
_geom_bond_atom_site_label_2
_geom_bond_distance
_geom_bond_site_symmetry_2
_geom_bond_publ_flag
N1 C2 1.1596(10) . ?
N2 C3 1.1604(10) . ?
C1 C4 1.4034(9) . ?
C1 C3 1.4236(9) . ?
C1 C2 1.4258(9) . ?
C4 N3A 1.306(3) . ?
C4 N3B 1.357(6) . ?
C4 C5 1.4968(8) . ?
C5 C10 1.3935(10) . ?
C5 C6 1.3948(10) . ?
C6 C7 1.3956(11) . ?
C6 H6 0.995(14) . ?
C7 C8 1.3870(14) . ?
C7 H7 1.003(14) . ?
C8 C9 1.3901(14) . ?
C8 H8 0.969(15) . ?
C9 C10 1.3949(11) . ?
C9 H9 0.998(17) . ?
C10 H10 0.987(14) . ?
N3A C14A 1.468(7) . ?
N3A C11A 1.489(4) . ?
C11A C12A 1.528(2) . ?
C11A H11A 0.9900 . ?
C11A H11B 0.9900 . ?
C12A C13A 1.519(3) . ?
C12A H12A 0.9900 . ?
C12A H12B 0.9900 . ?
C13A C14A 1.510(7) . ?
C13A H13A 0.9900 . ?
C13A H13B 0.9900 . ?
C14A H14A 0.98(2) . ?
C14A H14B 1.02(2) . ?
C14A H14C 0.96(5) . ?
C14A H14D 1.23(5) . ?
N3B C11B 1.460(10) . ?
N3B C14B 1.55(2) . ?
C11B C12B 1.516(7) . ?
C11B H11C 0.9900 . ?
C11B H11D 0.9900 . ?
C12B C13B 1.502(11) . ?
C12B H12C 0.9900 . ?
C12B H12D 0.9900 . ?
C13B C14B 1.50(2) . ?
C13B H13C 0.9900 . ?
C13B H13D 0.9900 . ?
C14B H14A 1.10(3) . ?
C14B H14B 0.84(3) . ?
C14B H14C 0.97(5) . ?
C14B H14D 1.04(5) . ?

loop_
_geom_torsion_atom_site_label_1
_geom_torsion_atom_site_label_2
_geom_torsion_atom_site_label_3
_geom_torsion_atom_site_label_4
_geom_torsion
_geom_torsion_site_symmetry_1
_geom_torsion_site_symmetry_2
_geom_torsion_site_symmetry_3
_geom_torsion_site_symmetry_4
_geom_torsion_publ_flag
C4 C1 C2 N1 -171.4(19) . . . . ?
C3 C1 C2 N1 7.1(19) . . . . ?
C4 C1 C3 N2 158.7(14) . . . . ?
C2 C1 C3 N2 -19.8(15) . . . . ?
C3 C1 C4 N3A 1.6(2) . . . . ?
C2 C1 C4 N3A 180.0(2) . . . . ?
C3 C1 C4 N3B 0.6(4) . . . . ?
C2 C1 C4 N3B 179.0(4) . . . . ?
C3 C1 C4 C5 -178.86(6) . . . . ?
C2 C1 C4 C5 -0.51(9) . . . . ?
N3A C4 C5 C10 -85.74(19) . . . . ?
N3B C4 C5 C10 -84.8(4) . . . . ?
C1 C4 C5 C10 94.71(8) . . . . ?
N3A C4 C5 C6 91.69(19) . . . . ?
N3B C4 C5 C6 92.6(4) . . . . ?
C1 C4 C5 C6 -87.87(8) . . . . ?
C10 C5 C6 C7 0.56(12) . . . . ?
C4 C5 C6 C7 -176.86(7) . . . . ?
C5 C6 C7 C8 0.12(13) . . . . ?
C6 C7 C8 C9 -0.84(14) . . . . ?
C7 C8 C9 C10 0.90(15) . . . . ?
C6 C5 C10 C9 -0.51(13) . . . . ?
C4 C5 C10 C9 176.89(8) . . . . ?
C8 C9 C10 C5 -0.21(15) . . . . ?
N3B C4 N3A C14A -155(17) . . . . ?
C1 C4 N3A C14A 178.5(3) . . . . ?
C5 C4 N3A C14A -1.0(5) . . . . ?
N3B C4 N3A C11A 24(16) . . . . ?
C1 C4 N3A C11A -2.9(4) . . . . ?
C5 C4 N3A C11A 177.6(2) . . . . ?
C4 N3A C11A C12A -166.3(3) . . . . ?
C14A N3A C11A C12A 12.5(4) . . . . ?
N3A C11A C12A C13A -31.0(2) . . . . ?
C11A C12A C13A C14A 37.5(4) . . . . ?
C4 N3A C14A C13A -170.0(3) . . . . ?
C11A N3A C14A C13A 11.2(5) . . . . ?
C12A C13A C14A N3A -30.3(5) . . . . ?
N3A C4 N3B C11B -134(17) . . . . ?
C1 C4 N3B C11B 19.4(9) . . . . ?
C5 C4 N3B C11B -161.1(5) . . . . ?
N3A C4 N3B C14B 32(16) . . . . ?
C1 C4 N3B C14B -174.6(8) . . . . ?
C5 C4 N3B C14B 4.9(11) . . . . ?
C4 N3B C11B C12B 156.7(6) . . . . ?
C14B N3B C11B C12B -9.8(10) . . . . ?
N3B C11B C12B C13B 29.1(6) . . . . ?
C11B C12B C13B C14B -41.6(9) . . . . ?
C12B C13B C14B N3B 32.6(10) . . . . ?
C4 N3B C14B C13B 179.5(7) . . . . ?
C11B N3B C14B C13B -13.5(12) . . . . ?
